data_5900033
_journal_name_full Strukturbericht
_journal_page_first 672
_journal_volume 3
_chemical_formula_sum 'C2 H2 O4'
_chemical_name_systematic 'Ethanedioic acid of form beta'
_space_group_crystal_system monoclinic
_space_group_IT_number 14
_space_group_name_Hall '-P 2ybc'
_space_group_name_H-M_alt 'P 1 21/c 1'
_cell_angle_alpha 90
_cell_angle_beta 115.5
_cell_angle_gamma 90
_cell_formula_units_Z 2
_cell_length_a 5.30
_cell_length_b 6.09
_cell_length_c 5.51
_cod_data_source_file 033_ethanedioic_acid_beta.cif
_cod_data_source_block ethanedioic_acid_beta
_cod_depositor_comments
;
 Updating space group information and adding the symmetry operation list.

 Antanas Vaitkus,
 2018-06-15

 Added the _citation_author_ordinal data item to the CITATION_AUTHOR loop
 and updated the _citation_author_name data item value.

 Antanas Vaitkus,
 2021-05-03
;
_cod_original_sg_symbol_H-M 'P 21/c'
_cod_database_code 5900033

loop_
_space_group_symop_id
_space_group_symop_operation_xyz
1 x,y,z
2 -x,y+1/2,-z+1/2
3 -x,-y,-z
4 x,-y+1/2,z+1/2

loop_
_atom_site_label
_atom_site_type_symbol
_atom_site_symmetry_multiplicity
_atom_site_Wyckoff_symbol
_atom_site_fract_x
_atom_site_fract_y
_atom_site_fract_z
C C 4 e 0.15 -0.01 0
O1 O1 4 e 0.17 0.10 -0.17
O2 O2 4 e 0.32 -0.12 0.20
H H 4 e 0.43 0.12 -0.19

loop_
_citation_author_citation_id
_citation_author_ordinal
_citation_author_name
1 1 'Kitajgorodskij, A. I.'

loop_
_citation_id
_citation_coordinate_linkage
_citation_title
_citation_book_title
_citation_country
_citation_page_first
_citation_page_last
_citation_year
_citation_book_publisher
_cod_citation_special_details
1 yes ? 'Organicheskaja Kristallokhimija' USSR ? ? 1955 'Izdatel'stvo Akademii Nauk SSSR'
;

Coordinates are presented as published in this book, Kitajgorodskij's
"Organicheskaja Kristallokhimija", keyed in manually.

Saulius Gra\<zulis
;

loop_
_geom_angle
_geom_angle_atom_site_label_1
_geom_angle_atom_site_label_2
_geom_angle_atom_site_label_3
134 O1 C O2

loop_
_geom_bond_atom_site_label_1
_geom_bond_atom_site_label_2
_geom_bond_distance
C C 1.59
C O1 1.20
C O2 1.30
